data_7237299
loop_
_publ_author_name
'Hermann, Mathias'
'Wu, Ruihan'
'Grenz, David C.'
'Kratzert, Daniel'
'Li, Hanying'
'Esser, Birgit'

_publ_section_title
;
 Thioether- and sulfone-functionalized dibenzopentalenes as n-channel
 semiconductors for organic field-effect transistors
;
_journal_issue 20
_journal_name_full 'Journal of Materials Chemistry C'
_journal_page_first 5420
_journal_paper_doi 10.1039/C8TC00970H
_journal_volume 6
_journal_year 2018
_chemical_formula_moiety 'C30 H16 F6 S2'
_chemical_formula_sum 'C30 H16 F6 S2'
_chemical_formula_weight 554.55
_space_group_crystal_system triclinic
_space_group_IT_number 2
_space_group_name_Hall '-P 1'
_space_group_name_H-M_alt 'P -1'
_atom_sites_solution_hydrogens geom
_atom_sites_solution_primary direct
_audit_creation_date 2017-10-25
_audit_creation_method
;
Olex2 1.2
(compiled 2017.08.10 svn.r3458 for OlexSys, GUI svn.r5381)
;
_audit_update_record
;
2017-10-25 deposited with the CCDC.
2018-03-20 downloaded from the CCDC.
;
_cell_angle_alpha 103.52(2)
_cell_angle_beta 91.36(2)
_cell_angle_gamma 101.337(15)
_cell_formula_units_Z 2
_cell_length_a 8.951(5)
_cell_length_b 9.552(5)
_cell_length_c 14.344(9)
_cell_measurement_reflns_used 6712
_cell_measurement_temperature 100(2)
_cell_measurement_theta_max 26.436
_cell_measurement_theta_min 2.664
_cell_volume 1166.0(12)
_computing_cell_refinement 'SAINT V8.38A (Madison, 2016)'
_computing_data_collection 'Bruker APEX2'
_computing_data_reduction 'SAINT V8.38A (Madison, 2016)'
_computing_molecular_graphics 'Olex2 (Dolomanov et al., 2009)'
_computing_publication_material 'Olex2 (Dolomanov et al., 2009)'
_computing_structure_refinement 'XL (Sheldrick, 2008)'
_computing_structure_solution 'SHELXT 2014/5 (Sheldrick, 2014)'
_diffrn_ambient_temperature 100.02
_diffrn_detector 'Bruker APEX2 area detector'
_diffrn_detector_area_resol_mean 7.9
_diffrn_detector_type 'CCD area detector'
_diffrn_measured_fraction_theta_full 1.000
_diffrn_measured_fraction_theta_max 0.999
_diffrn_measurement_device 'fixed-chi two circle goniometer'
_diffrn_measurement_device_type 'Bruker SMART APEX2 area detector'
_diffrn_measurement_method '\w and \f scans'
_diffrn_radiation_monochromator 'mirror optics'
_diffrn_radiation_probe x-ray
_diffrn_radiation_type MoK\a
_diffrn_radiation_wavelength 0.71073
_diffrn_reflns_av_R_equivalents 0.0242
_diffrn_reflns_av_unetI/netI 0.0232
_diffrn_reflns_Laue_measured_fraction_full 1.000
_diffrn_reflns_Laue_measured_fraction_max 0.999
_diffrn_reflns_limit_h_max 11
_diffrn_reflns_limit_h_min -11
_diffrn_reflns_limit_k_max 11
_diffrn_reflns_limit_k_min -11
_diffrn_reflns_limit_l_max 17
_diffrn_reflns_limit_l_min -17
_diffrn_reflns_number 17667
_diffrn_reflns_point_group_measured_fraction_full 1.000
_diffrn_reflns_point_group_measured_fraction_max 0.999
_diffrn_reflns_theta_full 25.242
_diffrn_reflns_theta_max 26.372
_diffrn_reflns_theta_min 1.464
_diffrn_source 'microfocus sealed X-ray tube'
_diffrn_source_current 50
_diffrn_source_type 'Incoatec Mo I\ms'
_diffrn_source_voltage 0.6
_exptl_absorpt_coefficient_mu 0.296
_exptl_absorpt_correction_T_max 0.7454
_exptl_absorpt_correction_T_min 0.6972
_exptl_absorpt_correction_type multi-scan
_exptl_absorpt_process_details
'SADABS-2016/2 (Bruker,2016/2) was used for absorption correction. wR2(int) was 0.1341 before and 0.0376 after correction. The Ratio of minimum to maximum transmission is 0.9353. The \l/2 correction factor is Not present.'
_exptl_crystal_colour red
_exptl_crystal_colour_primary red
_exptl_crystal_density_diffrn 1.579
_exptl_crystal_description plate
_exptl_crystal_F_000 564
_exptl_crystal_recrystallization_method 'The material was recrystallised from DCM by slow evaporation'
_exptl_crystal_size_max 0.33
_exptl_crystal_size_mid 0.11
_exptl_crystal_size_min 0.04
_refine_diff_density_max 0.563
_refine_diff_density_min -0.385
_refine_diff_density_rms 0.052
_refine_ls_extinction_method none
_refine_ls_goodness_of_fit_ref 1.038
_refine_ls_hydrogen_treatment constr
_refine_ls_matrix_type full
_refine_ls_number_parameters 371
_refine_ls_number_reflns 4758
_refine_ls_number_restraints 180
_refine_ls_restrained_S_all 1.043
_refine_ls_R_factor_all 0.0430
_refine_ls_R_factor_gt 0.0352
_refine_ls_shift/su_max 0.001
_refine_ls_shift/su_mean 0.000
_refine_ls_structure_factor_coef Fsqd
_refine_ls_weighting_details 'w=1/[\s^2^(Fo^2^)+(0.0441P)^2^+0.7549P] where P=(Fo^2^+2Fc^2^)/3'
_refine_ls_weighting_scheme calc
_refine_ls_wR_factor_gt 0.0899
_refine_ls_wR_factor_ref 0.0948
_reflns_Friedel_coverage 0.000
_reflns_number_gt 4034
_reflns_number_total 4758
_reflns_threshold_expression 'I > 2\s(I)'
_cod_data_source_file c8tc00970h2.cif
_cod_data_source_block esser_mh_209_0m_a
_cod_original_cell_volume 1166.0(11)
_cod_database_code 7237299
_shelx_shelxl_version_number 2016/6
_shelx_space_group_comment
;
The symmetry employed for this shelxl refinement is uniquely defined
by the following loop, which should always be used as a source of
symmetry information in preference to the above space-group names.
They are only intended as comments.
;
_shelx_estimated_absorpt_t_max 0.988
_shelx_estimated_absorpt_t_min 0.909
_olex2_refinement_description
;
1. Fixed Uiso
 At 1.2 times of:
  All C(H) groups
2. Restrained distances
 C23-F1A \\sim C23-F2A \\sim C23-F3A \\sim C23-F4A \\sim C23-F5A \\sim C23-F6A
 with sigma of 0.02
 F1A-F2A \\sim F2A-F3A \\sim F3A-F1A \\sim F4A-F5A \\sim F5A-F6A \\sim F6A-F4A
 with sigma of 0.04
 C20-F1A \\sim C20-F2A \\sim C20-F3A \\sim C20-F4A \\sim C20-F5A \\sim C20-F6A
 with sigma of 0.1
3. Uiso/Uaniso restraints and constraints
C20 \\sim C23 \\sim F1A \\sim F2A \\sim F3A \\sim F4A \\sim F5A \\sim F6A:
within 2A with sigma of 0.02 and sigma for terminal atoms of 0.04
4. Rigid body (RIGU) restrains
 C20, C23, F1A, F2A, F3A, F4A, F5A, F6A
 with sigma for 1-2 distances of 0.004 and sigma for 1-3 distances of 0.004
5. Others
 Sof(F4A)=Sof(F5A)=Sof(F6A)=1-FVAR(1)
 Sof(F1A)=Sof(F2A)=Sof(F3A)=FVAR(1)
6.a Aromatic/amide H refined with riding coordinates:
 C3(H3), C4(H4), C5(H5), C6(H6), C11(H11), C12(H12), C13(H13), C14(H14),
 C18(H18), C19(H19), C21(H21), C22(H22), C25(H25), C26(H26), C28(H28), C29(H29)
;
_olex2_diffrn_ambient_temperature_device 'Oxford Cryosystems 800'
_olex2_exptl_crystal_mounting_method 'The crystal was mounted on a MITIGEN holder in perfluoroether oil'
_olex2_submission_special_instructions 'No special instructions were received'

loop_
_space_group_symop_operation_xyz
'x, y, z'
'-x, -y, -z'

loop_
_atom_site_label
_atom_site_type_symbol
_atom_site_fract_x
_atom_site_fract_y
_atom_site_fract_z
_atom_site_U_iso_or_equiv
_atom_site_adp_type
_atom_site_occupancy
_atom_site_site_symmetry_order
_atom_site_calc_flag
_atom_site_refinement_flags_posn
_atom_site_refinement_flags_adp
_atom_site_refinement_flags_occupancy
_atom_site_disorder_assembly
_atom_site_disorder_group
S1 S 0.78265(5) 0.09169(5) 0.37530(3) 0.01902(12) Uani 1 1 d . . . . .
C1 C 0.61270(19) 0.1406(2) 0.41814(11) 0.0174(3) Uani 1 1 d . . . . .
C2 C 0.45503(19) 0.0524(2) 0.38616(11) 0.0182(4) Uani 1 1 d . . . . .
S2 S 0.25649(5) 0.40852(5) 0.62619(3) 0.01876(12) Uani 1 1 d . . . . .
C3 C 0.4052(2) -0.0749(2) 0.31483(12) 0.0206(4) Uani 1 1 d . . . . .
H3 H 0.475296 -0.117929 0.274696 0.025 Uiso 1 1 calc R . . . .
F4 F 0.34946(12) 0.33502(13) 1.07847(7) 0.0286(3) Uani 1 1 d . . . . .
C4 C 0.2486(2) -0.1393(2) 0.30290(12) 0.0228(4) Uani 1 1 d . . . . .
H4 H 0.212785 -0.227548 0.254690 0.027 Uiso 1 1 calc R . . . .
F5 F 0.10441(12) 0.31470(13) 1.06430(7) 0.0288(3) Uani 1 1 d . . . . .
C5 C 0.1451(2) -0.0756(2) 0.36074(12) 0.0216(4) Uani 1 1 d . . . . .
H5 H 0.039698 -0.121265 0.351808 0.026 Uiso 1 1 calc R . . . .
C6 C 0.19469(19) 0.0555(2) 0.43217(11) 0.0193(4) Uani 1 1 d . . . . .
H6 H 0.123819 0.100029 0.470788 0.023 Uiso 1 1 calc R . . . .
F6 F 0.25214(12) 0.52970(12) 1.10288(7) 0.0276(3) Uani 1 1 d . . . . .
C7 C 0.34987(19) 0.11860(19) 0.44503(11) 0.0168(3) Uani 1 1 d . . . . .
C8 C 0.44150(19) 0.24882(19) 0.51313(11) 0.0166(3) Uani 1 1 d . . . . .
C9 C 0.43041(19) 0.36469(19) 0.58629(11) 0.0166(3) Uani 1 1 d . . . . .
C10 C 0.58753(18) 0.45603(19) 0.61652(11) 0.0167(3) Uani 1 1 d . . . . .
C11 C 0.6377(2) 0.5876(2) 0.68440(12) 0.0197(4) Uani 1 1 d . . . . .
H11 H 0.567447 0.634396 0.722140 0.024 Uiso 1 1 calc R . . . .
C12 C 0.7943(2) 0.6503(2) 0.69634(12) 0.0211(4) Uani 1 1 d . . . . .
H12 H 0.830214 0.740987 0.742320 0.025 Uiso 1 1 calc R . . . .
C13 C 0.8981(2) 0.5815(2) 0.64172(12) 0.0204(4) Uani 1 1 d . . . . .
H13 H 1.003866 0.625573 0.651199 0.024 Uiso 1 1 calc R . . . .
C14 C 0.84845(19) 0.4482(2) 0.57311(11) 0.0190(4) Uani 1 1 d . . . . .
H14 H 0.919533 0.401095 0.536388 0.023 Uiso 1 1 calc R . . . .
C15 C 0.69314(19) 0.38615(19) 0.55972(11) 0.0167(3) Uani 1 1 d . . . . .
C16 C 0.60209(18) 0.25518(19) 0.49278(11) 0.0172(3) Uani 1 1 d . . . . .
C17 C 0.76318(18) 0.09454(19) 0.25183(11) 0.0167(3) Uani 1 1 d . . . . .
C18 C 0.8376(2) 0.0043(2) 0.18613(12) 0.0216(4) Uani 1 1 d . . . . .
H18 H 0.894228 -0.058301 0.207245 0.026 Uiso 1 1 calc R . . . .
C19 C 0.8282(2) 0.0065(2) 0.08969(12) 0.0223(4) Uani 1 1 d . . . . .
H19 H 0.879802 -0.053692 0.044931 0.027 Uiso 1 1 calc R . . . .
C20 C 0.74344(19) 0.09659(19) 0.05827(12) 0.0183(3) Uani 1 1 d D U . . .
C21 C 0.6715(2) 0.1883(2) 0.12395(13) 0.0232(4) Uani 1 1 d . . . . .
H21 H 0.615261 0.251081 0.102733 0.028 Uiso 1 1 calc R . . . .
C22 C 0.6821(2) 0.1879(2) 0.22060(12) 0.0229(4) Uani 1 1 d . . . . .
H22 H 0.634046 0.251340 0.265626 0.028 Uiso 1 1 calc R . . . .
C23 C 0.7324(2) 0.0954(2) -0.04646(12) 0.0222(4) Uani 1 1 d D U . . .
F1A F 0.8389(15) 0.0380(17) -0.0917(7) 0.057(4) Uani 0.131(4) 1 d D U P A 1
F2A F 0.7640(19) 0.2383(10) -0.0529(7) 0.056(4) Uani 0.131(4) 1 d D U P A 1
F3A F 0.6018(11) 0.035(2) -0.0823(8) 0.065(5) Uani 0.131(4) 1 d D U P A 1
F4A F 0.60984(19) 0.1429(2) -0.07284(10) 0.0383(5) Uani 0.869(4) 1 d D U P A 2
F5A F 0.7204(2) -0.04002(16) -0.10463(9) 0.0417(6) Uani 0.869(4) 1 d D U P A 2
F6A F 0.85347(18) 0.1788(2) -0.07257(10) 0.0448(6) Uani 0.869(4) 1 d D U P A 2
C24 C 0.26159(18) 0.40036(19) 0.74866(11) 0.0159(3) Uani 1 1 d . . . . .
C25 C 0.13116(19) 0.4251(2) 0.79672(12) 0.0194(4) Uani 1 1 d . . . . .
H25 H 0.047543 0.444988 0.763650 0.023 Uiso 1 1 calc R . . . .
C26 C 0.12400(19) 0.4206(2) 0.89221(12) 0.0205(4) Uani 1 1 d . . . . .
H26 H 0.035128 0.436763 0.924421 0.025 Uiso 1 1 calc R . . . .
C27 C 0.24681(19) 0.39234(19) 0.94147(11) 0.0174(3) Uani 1 1 d . . . . .
C28 C 0.37595(19) 0.3673(2) 0.89404(12) 0.0197(4) Uani 1 1 d . . . . .
H28 H 0.459294 0.347467 0.927384 0.024 Uiso 1 1 calc R . . . .
C29 C 0.38397(19) 0.3712(2) 0.79797(12) 0.0189(4) Uani 1 1 d . . . . .
H29 H 0.472660 0.354115 0.765843 0.023 Uiso 1 1 calc R . . . .
C30 C 0.23870(19) 0.3921(2) 1.04601(12) 0.0213(4) Uani 1 1 d . . . . .

loop_
_atom_site_aniso_label
_atom_site_aniso_U_11
_atom_site_aniso_U_22
_atom_site_aniso_U_33
_atom_site_aniso_U_23
_atom_site_aniso_U_13
_atom_site_aniso_U_12
S1 0.0195(2) 0.0263(3) 0.0150(2) 0.00656(17) 0.00612(15) 0.01121(18)
C1 0.0196(8) 0.0221(9) 0.0135(7) 0.0070(7) 0.0052(6) 0.0081(7)
C2 0.0220(9) 0.0215(9) 0.0139(7) 0.0083(7) 0.0029(6) 0.0064(7)
S2 0.0187(2) 0.0275(3) 0.01347(19) 0.00564(17) 0.00456(15) 0.01179(18)
C3 0.0268(9) 0.0201(9) 0.0168(8) 0.0054(7) 0.0037(7) 0.0076(7)
F4 0.0299(6) 0.0413(7) 0.0207(5) 0.0127(5) 0.0018(4) 0.0156(5)
C4 0.0293(10) 0.0207(9) 0.0172(8) 0.0048(7) -0.0014(7) 0.0026(8)
F5 0.0254(6) 0.0404(7) 0.0202(5) 0.0120(5) 0.0052(4) -0.0005(5)
C5 0.0226(9) 0.0235(10) 0.0190(8) 0.0088(7) -0.0022(7) 0.0018(7)
C6 0.0223(9) 0.0228(9) 0.0153(8) 0.0079(7) 0.0031(6) 0.0068(7)
F6 0.0305(6) 0.0314(6) 0.0186(5) 0.0000(5) 0.0023(4) 0.0079(5)
C7 0.0221(8) 0.0181(9) 0.0120(7) 0.0064(6) 0.0013(6) 0.0051(7)
C8 0.0183(8) 0.0223(9) 0.0135(7) 0.0093(7) 0.0044(6) 0.0076(7)
C9 0.0183(8) 0.0213(9) 0.0139(7) 0.0082(7) 0.0039(6) 0.0078(7)
C10 0.0188(8) 0.0215(9) 0.0135(7) 0.0094(7) 0.0025(6) 0.0065(7)
C11 0.0246(9) 0.0204(9) 0.0171(8) 0.0067(7) 0.0031(7) 0.0086(7)
C12 0.0265(9) 0.0194(9) 0.0174(8) 0.0057(7) -0.0005(7) 0.0033(7)
C13 0.0196(8) 0.0237(10) 0.0179(8) 0.0094(7) 0.0000(6) -0.0002(7)
C14 0.0206(8) 0.0243(10) 0.0150(8) 0.0084(7) 0.0050(6) 0.0065(7)
C15 0.0222(8) 0.0183(9) 0.0111(7) 0.0067(7) 0.0014(6) 0.0041(7)
C16 0.0181(8) 0.0225(9) 0.0144(7) 0.0090(7) 0.0046(6) 0.0066(7)
C17 0.0164(8) 0.0176(9) 0.0169(8) 0.0060(7) 0.0044(6) 0.0029(7)
C18 0.0239(9) 0.0245(10) 0.0223(8) 0.0095(7) 0.0070(7) 0.0139(8)
C19 0.0261(9) 0.0246(10) 0.0198(8) 0.0067(7) 0.0088(7) 0.0112(8)
C20 0.0189(8) 0.0177(9) 0.0190(8) 0.0078(7) 0.0028(6) 0.0016(7)
C21 0.0246(9) 0.0250(10) 0.0251(9) 0.0099(8) 0.0037(7) 0.0123(8)
C22 0.0268(9) 0.0232(10) 0.0225(9) 0.0051(7) 0.0065(7) 0.0142(8)
C23 0.0235(9) 0.0234(10) 0.0212(8) 0.0089(7) 0.0018(7) 0.0040(7)
F1A 0.075(8) 0.095(11) 0.020(5) 0.020(6) 0.020(5) 0.055(8)
F2A 0.110(11) 0.030(5) 0.031(5) 0.018(4) 0.010(6) 0.004(5)
F3A 0.036(5) 0.110(12) 0.038(6) 0.028(7) -0.015(4) -0.024(6)
F4A 0.0402(9) 0.0595(13) 0.0225(7) 0.0111(8) -0.0025(6) 0.0271(9)
F5A 0.0796(15) 0.0290(8) 0.0167(6) 0.0019(6) -0.0006(7) 0.0168(8)
F6A 0.0359(9) 0.0684(15) 0.0251(7) 0.0253(9) -0.0023(6) -0.0172(9)
C24 0.0178(8) 0.0167(9) 0.0141(7) 0.0044(6) 0.0041(6) 0.0047(7)
C25 0.0164(8) 0.0251(10) 0.0195(8) 0.0062(7) 0.0029(6) 0.0094(7)
C26 0.0181(8) 0.0255(10) 0.0199(8) 0.0052(7) 0.0066(6) 0.0094(7)
C27 0.0183(8) 0.0186(9) 0.0161(8) 0.0052(7) 0.0022(6) 0.0044(7)
C28 0.0166(8) 0.0239(10) 0.0215(8) 0.0094(7) 0.0019(6) 0.0064(7)
C29 0.0164(8) 0.0227(9) 0.0208(8) 0.0074(7) 0.0061(6) 0.0089(7)
C30 0.0183(8) 0.0270(10) 0.0194(8) 0.0059(7) 0.0019(6) 0.0057(7)

loop_
_atom_type_symbol
_atom_type_description
_atom_type_scat_dispersion_real
_atom_type_scat_dispersion_imag
_atom_type_scat_source
C C 0.0033 0.0016 'International Tables Vol C Tables 4.2.6.8 and 6.1.1.4'
H H 0.0000 0.0000 'International Tables Vol C Tables 4.2.6.8 and 6.1.1.4'
F F 0.0171 0.0103 'International Tables Vol C Tables 4.2.6.8 and 6.1.1.4'
S S 0.1246 0.1234 'International Tables Vol C Tables 4.2.6.8 and 6.1.1.4'

loop_
_geom_angle_atom_site_label_1
_geom_angle_atom_site_label_2
_geom_angle_atom_site_label_3
_geom_angle
C1 S1 C17 102.10(8)
C2 C1 S1 125.40(13)
C16 C1 S1 126.24(13)
C16 C1 C2 108.00(14)
C3 C2 C1 130.53(16)
C3 C2 C7 120.77(16)
C7 C2 C1 108.68(15)
C9 S2 C24 104.35(8)
C2 C3 H3 120.7
C2 C3 C4 118.58(16)
C4 C3 H3 120.7
C3 C4 H4 119.5
C5 C4 C3 120.94(17)
C5 C4 H4 119.5
C4 C5 H5 119.6
C4 C5 C6 120.75(17)
C6 C5 H5 119.6
C5 C6 H6 120.8
C7 C6 C5 118.48(16)
C7 C6 H6 120.8
C2 C7 C8 106.17(15)
C6 C7 C2 120.46(16)
C6 C7 C8 133.35(15)
C9 C8 C7 142.76(16)
C9 C8 C16 109.66(15)
C16 C8 C7 107.57(14)
C8 C9 S2 124.46(13)
C8 C9 C10 108.14(14)
C10 C9 S2 126.95(13)
C11 C10 C9 131.17(15)
C11 C10 C15 120.59(16)
C15 C10 C9 108.23(15)
C10 C11 H11 120.7
C10 C11 C12 118.65(16)
C12 C11 H11 120.7
C11 C12 H12 119.5
C13 C12 C11 120.94(17)
C13 C12 H12 119.5
C12 C13 H13 119.6
C12 C13 C14 120.81(16)
C14 C13 H13 119.6
C13 C14 H14 120.6
C15 C14 C13 118.71(16)
C15 C14 H14 120.6
C10 C15 C16 106.40(15)
C14 C15 C10 120.29(16)
C14 C15 C16 133.28(15)
C1 C16 C8 109.58(15)
C1 C16 C15 142.85(16)
C8 C16 C15 107.55(14)
C18 C17 S1 118.02(13)
C22 C17 S1 122.00(13)
C22 C17 C18 119.93(16)
C17 C18 H18 120.2
C19 C18 C17 119.58(16)
C19 C18 H18 120.2
C18 C19 H19 119.8
C18 C19 C20 120.36(16)
C20 C19 H19 119.8
C19 C20 C23 119.53(15)
C21 C20 C19 120.04(16)
C21 C20 C23 120.43(16)
C20 C21 H21 120.1
C22 C21 C20 119.84(17)
C22 C21 H21 120.1
C17 C22 H22 119.9
C21 C22 C17 120.22(16)
C21 C22 H22 119.9
F1A C23 C20 111.5(5)
F1A C23 F2A 104.4(9)
F2A C23 C20 107.4(4)
F3A C23 C20 110.0(5)
F3A C23 F1A 113.6(9)
F3A C23 F2A 109.7(9)
F4A C23 C20 113.25(15)
F4A C23 F5A 105.08(16)
F5A C23 C20 113.04(16)
F6A C23 C20 113.02(15)
F6A C23 F4A 106.23(18)
F6A C23 F5A 105.51(17)
C25 C24 S2 115.77(13)
C29 C24 S2 124.73(13)
C29 C24 C25 119.50(15)
C24 C25 H25 119.9
C26 C25 C24 120.10(15)
C26 C25 H25 119.9
C25 C26 H26 119.9
C25 C26 C27 120.28(15)
C27 C26 H26 119.9
C26 C27 C30 119.51(15)
C28 C27 C26 119.78(15)
C28 C27 C30 120.71(15)
C27 C28 H28 119.8
C27 C28 C29 120.33(16)
C29 C28 H28 119.8
C24 C29 H29 120.0
C28 C29 C24 120.01(15)
C28 C29 H29 120.0
F4 C30 F5 107.00(15)
F4 C30 F6 106.59(14)
F4 C30 C27 112.61(14)
F5 C30 F6 105.60(14)
F5 C30 C27 112.45(14)
F6 C30 C27 112.11(15)

loop_
_geom_bond_atom_site_label_1
_geom_bond_atom_site_label_2
_geom_bond_distance
S1 C1 1.7606(18)
S1 C17 1.782(2)
C1 C2 1.494(2)
C1 C16 1.360(2)
C2 C3 1.381(2)
C2 C7 1.421(2)
S2 C9 1.7643(18)
S2 C24 1.7765(19)
C3 H3 0.9500
C3 C4 1.404(3)
F4 C30 1.344(2)
C4 H4 0.9500
C4 C5 1.393(3)
F5 C30 1.348(2)
C5 H5 0.9500
C5 C6 1.406(3)
C6 H6 0.9500
C6 C7 1.390(2)
F6 C30 1.356(2)
C7 C8 1.472(2)
C8 C9 1.357(2)
C8 C16 1.466(2)
C9 C10 1.496(2)
C10 C11 1.383(2)
C10 C15 1.426(2)
C11 H11 0.9500
C11 C12 1.401(3)
C12 H12 0.9500
C12 C13 1.394(3)
C13 H13 0.9500
C13 C14 1.399(3)
C14 H14 0.9500
C14 C15 1.390(2)
C15 C16 1.467(2)
C17 C18 1.397(2)
C17 C22 1.396(2)
C18 H18 0.9500
C18 C19 1.389(3)
C19 H19 0.9500
C19 C20 1.393(3)
C20 C21 1.391(2)
C20 C23 1.500(2)
C21 H21 0.9500
C21 C22 1.388(3)
C22 H22 0.9500
C23 F1A 1.303(8)
C23 F2A 1.365(9)
C23 F3A 1.237(9)
C23 F4A 1.345(2)
C23 F5A 1.348(2)
C23 F6A 1.330(2)
C24 C25 1.402(2)
C24 C29 1.397(2)
C25 H25 0.9500
C25 C26 1.383(2)
C26 H26 0.9500
C26 C27 1.396(2)
C27 C28 1.388(2)
C27 C30 1.503(2)
C28 H28 0.9500
C28 C29 1.390(2)
C29 H29 0.9500

loop_
_geom_torsion_atom_site_label_1
_geom_torsion_atom_site_label_2
_geom_torsion_atom_site_label_3
_geom_torsion_atom_site_label_4
_geom_torsion
S1 C1 C2 C3 -5.3(3)
S1 C1 C2 C7 173.10(12)
S1 C1 C16 C8 -173.42(13)
S1 C1 C16 C15 8.6(3)
S1 C17 C18 C19 -178.33(14)
S1 C17 C22 C21 179.05(14)
C1 S1 C17 C18 -152.86(14)
C1 S1 C17 C22 29.87(17)
C1 C2 C3 C4 176.98(17)
C1 C2 C7 C6 -178.14(15)
C1 C2 C7 C8 0.54(18)
C2 C1 C16 C8 -0.12(19)
C2 C1 C16 C15 -178.1(2)
C2 C3 C4 C5 0.8(3)
C2 C7 C8 C9 178.2(2)
C2 C7 C8 C16 -0.61(18)
S2 C9 C10 C11 4.4(3)
S2 C9 C10 C15 -174.31(12)
S2 C24 C25 C26 179.80(14)
S2 C24 C29 C28 -179.97(14)
C3 C2 C7 C6 0.4(2)
C3 C2 C7 C8 179.11(15)
C3 C4 C5 C6 0.4(3)
C4 C5 C6 C7 -1.2(3)
C5 C6 C7 C2 0.8(2)
C5 C6 C7 C8 -177.44(17)
C6 C7 C8 C9 -3.4(4)
C6 C7 C8 C16 177.83(18)
C7 C2 C3 C4 -1.2(3)
C7 C8 C9 S2 -4.9(3)
C7 C8 C9 C10 -177.7(2)
C7 C8 C16 C1 0.46(19)
C7 C8 C16 C15 179.19(13)
C8 C9 C10 C11 176.94(17)
C8 C9 C10 C15 -1.81(18)
C9 S2 C24 C25 -177.33(14)
C9 S2 C24 C29 2.48(18)
C9 C8 C16 C1 -178.77(14)
C9 C8 C16 C15 -0.04(19)
C9 C10 C11 C12 -178.83(16)
C9 C10 C15 C14 -179.95(15)
C9 C10 C15 C16 1.73(17)
C10 C11 C12 C13 -0.5(3)
C10 C15 C16 C1 176.9(2)
C10 C15 C16 C8 -1.08(18)
C11 C10 C15 C14 1.1(2)
C11 C10 C15 C16 -177.18(15)
C11 C12 C13 C14 0.3(3)
C12 C13 C14 C15 0.6(3)
C13 C14 C15 C10 -1.3(2)
C13 C14 C15 C16 176.49(17)
C14 C15 C16 C1 -1.1(4)
C14 C15 C16 C8 -179.09(18)
C15 C10 C11 C12 -0.2(2)
C16 C1 C2 C3 -178.66(17)
C16 C1 C2 C7 -0.27(19)
C16 C8 C9 S2 173.83(12)
C16 C8 C9 C10 1.11(19)
C17 S1 C1 C2 64.00(16)
C17 S1 C1 C16 -123.82(16)
C17 C18 C19 C20 -0.9(3)
C18 C17 C22 C21 1.8(3)
C18 C19 C20 C21 2.0(3)
C18 C19 C20 C23 -178.89(16)
C19 C20 C21 C22 -1.2(3)
C19 C20 C23 F1A -17.5(8)
C19 C20 C23 F2A -131.3(8)
C19 C20 C23 F3A 109.4(10)
C19 C20 C23 F4A 157.85(18)
C19 C20 C23 F5A 38.5(2)
C19 C20 C23 F6A -81.3(2)
C20 C21 C22 C17 -0.7(3)
C21 C20 C23 F1A 161.6(8)
C21 C20 C23 F2A 47.8(8)
C21 C20 C23 F3A -71.5(10)
C21 C20 C23 F4A -23.0(3)
C21 C20 C23 F5A -142.38(19)
C21 C20 C23 F6A 97.8(2)
C22 C17 C18 C19 -1.0(3)
C23 C20 C21 C22 179.72(17)
C24 S2 C9 C8 120.27(15)
C24 S2 C9 C10 -68.38(16)
C24 C25 C26 C27 0.4(3)
C25 C24 C29 C28 -0.2(3)
C25 C26 C27 C28 -0.6(3)
C25 C26 C27 C30 178.27(17)
C26 C27 C28 C29 0.4(3)
C26 C27 C30 F4 167.47(16)
C26 C27 C30 F5 46.5(2)
C26 C27 C30 F6 -72.3(2)
C27 C28 C29 C24 0.0(3)
C28 C27 C30 F4 -13.7(2)
C28 C27 C30 F5 -134.64(17)
C28 C27 C30 F6 106.54(19)
C29 C24 C25 C26 0.0(3)
C30 C27 C28 C29 -178.45(17)
